data_2100325
loop_
_publ_author_name
'Nowell, Harriott'
'Price, Sarah L.'

_publ_section_title
;
 Validation of a search technique for crystal structure prediction
 of flexible molecules by application to piracetam
;
_journal_issue 5
_journal_name_full
;
 Acta Crystallographica, Section B: Structural Science
;
_journal_page_first 558
_journal_page_last 568
_journal_paper_doi 10.1107/s0108768105018549
_journal_volume 61
_journal_year 2005
_chemical_formula_sum 'C6 H10 N2 O2'
_space_group_IT_number 14
_symmetry_cell_setting monoclinic
_symmetry_space_group_name_Hall '-P 2yn'
_symmetry_space_group_name_H-M 'P 1 21/n 1'
_cell_angle_alpha 90
_cell_angle_beta 99.5221
_cell_angle_gamma 90
_cell_formula_units_Z 4
_cell_length_a 6.4368
_cell_length_b 6.4313
_cell_length_c 17.0409
_cell_volume 695.722
_cod_duplicate_entry 2100180
_cod_depositor_comments
;
 Marking structure as being theoretically determined.

 Antanas Vaitkus,
 2017-08-05

 Adding the _cell_formula_units_Z data item.

 Antanas Vaitkus,
 2017-08-05
;
_cod_original_sg_symbol_H-M 'P 21/n'
_cod_original_formula_sum 'C6 N2 O2 H10'
_cod_struct_determination_method theoretical
_cod_database_code 2100325

loop_
_symmetry_equiv_pos_site_id
_symmetry_equiv_pos_as_xyz
1 x,y,z
2 1/2-x,1/2+y,1/2-z
3 -x,-y,-z
4 1/2+x,1/2-y,1/2+z

loop_
_atom_site_label
_atom_site_fract_x
_atom_site_fract_y
_atom_site_fract_z
_atom_site_type_symbol
C1 0.466781 1.07777 0.834669 C
C2 0.365826 0.910885 0.879047 C
C3 0.531071 0.738288 0.892311 C
C4 0.739105 0.856863 0.896066 C
C5 0.82345 1.18674 0.826638 C
C6 0.906153 1.30788 0.902733 C
N1 0.677845 1.02808 0.84117 N
N2 1.08962 1.41228 0.90111 N
O1 0.382337 1.23021 0.799669 O
O2 0.811674 1.31215 0.959705 O
H1 0.340504 0.979484 0.935357 H
H2 0.213514 0.864496 0.846103 H
H3 0.51042 0.632988 0.841474 H
H4 0.526615 0.647197 0.945821 H
H5 0.796865 0.915186 0.956012 H
H6 0.862445 0.763648 0.876315 H
H7 0.953377 1.11911 0.801245 H
H8 0.737292 1.29405 0.783378 H
H9 1.16997 1.4006 0.855623 H
H10 1.14839 1.50047 0.948318 H
